data_4308752
loop_
_publ_author_name
'Satoshi Takamizawa'
'Ei-ichi Nakata'
'Teruo Saito'
'Takamasa Akatsuka'

_publ_contact_author_address
;Guraduate School of Integrated Science
Yokohama City University
22-2 Seto, Kanazawa-ku, Yokohama, Kanagawa 236-0027, Japan
;
_publ_contact_author_email staka@yokohama-cu.ac.jp
_publ_contact_author_fax +81-45-787-2187
_publ_contact_author_name 'Satoshi Takamizawa'
_publ_contact_author_phone +81-45-787-2187
_publ_section_title
;
Generation of a Plastic Crystal Including Methane Rotator within
Metal-Organic Cavity by Forcible Gas Adsorption
;
_journal_name_full 'Inorganic Chemistry'
_journal_page_first 1362
_journal_page_last 1366
_journal_paper_doi 10.1021/ic048759p
_journal_volume 44
_journal_year 2005
_chemical_formula_sum 'C34 H24 N2 O8 Rh2'
_chemical_formula_weight 794.37
_chemical_name_systematic
; 
 ? 
;
_space_group_IT_number 2
_symmetry_cell_setting triclinic
_symmetry_space_group_name_Hall '-P 1'
_symmetry_space_group_name_H-M 'P -1'
_atom_sites_solution_hydrogens geom
_atom_sites_solution_primary direct
_atom_sites_solution_secondary difmap
_audit_creation_method SHELXL-97
_cell_angle_alpha 71.594(7)
_cell_angle_beta 65.102(7)
_cell_angle_gamma 62.925(8)
_cell_formula_units_Z 1
_cell_length_a 9.582(3)
_cell_length_b 10.367(4)
_cell_length_c 10.844(4)
_cell_measurement_temperature 298(2)
_cell_volume 859.7(5)
_computing_cell_refinement 'Bruker SMART'
_computing_data_collection 'Bruker SMART'
_computing_data_reduction 'Bruker SAINT'
_computing_molecular_graphics 'Bruker SHELXTL'
_computing_publication_material 'Bruker SHELXTL'
_computing_structure_refinement 'SHELXL-97 (Sheldrick, 1997)'
_computing_structure_solution 'SHELXS-97 (Sheldrick, 1990)'
_diffrn_ambient_temperature 298
_diffrn_detector_area_resol_mean 8.366
_diffrn_measured_fraction_theta_full 0.995
_diffrn_measured_fraction_theta_max 0.995
_diffrn_measurement_device_type 'CCD area detector'
_diffrn_measurement_method 'phi and omega scans'
_diffrn_radiation_monochromator graphite
_diffrn_radiation_source 'fine-focus sealed tube'
_diffrn_radiation_type MoK\a
_diffrn_radiation_wavelength 0.71073
_diffrn_reflns_av_R_equivalents 0.1300
_diffrn_reflns_av_sigmaI/netI 0.2516
_diffrn_reflns_limit_h_max 11
_diffrn_reflns_limit_h_min -6
_diffrn_reflns_limit_k_max 12
_diffrn_reflns_limit_k_min -12
_diffrn_reflns_limit_l_max 12
_diffrn_reflns_limit_l_min -12
_diffrn_reflns_number 5001
_diffrn_reflns_theta_full 25.03
_diffrn_reflns_theta_max 25.03
_diffrn_reflns_theta_min 2.10
_exptl_absorpt_coefficient_mu 1.010
_exptl_absorpt_correction_T_max 0.9419
_exptl_absorpt_correction_T_min 0.7514
_exptl_absorpt_correction_type empirical
_exptl_absorpt_process_details
;
SADABS; Sheldrick, 1996
;
_exptl_crystal_colour red
_exptl_crystal_density_diffrn 1.534
_exptl_crystal_density_method 'not measured'
_exptl_crystal_description plate
_exptl_crystal_F_000 396
_exptl_crystal_size_max 0.30
_exptl_crystal_size_mid 0.24
_exptl_crystal_size_min 0.06
_refine_diff_density_max 1.008
_refine_diff_density_min -1.430
_refine_diff_density_rms 0.315
_refine_ls_extinction_method none
_refine_ls_goodness_of_fit_ref 0.906
_refine_ls_hydrogen_treatment mixed
_refine_ls_matrix_type full
_refine_ls_number_parameters 208
_refine_ls_number_reflns 3021
_refine_ls_number_restraints 325
_refine_ls_restrained_S_all 0.878
_refine_ls_R_factor_all 0.1798
_refine_ls_R_factor_gt 0.0786
_refine_ls_shift/su_max 0.000
_refine_ls_shift/su_mean 0.000
_refine_ls_structure_factor_coef Fsqd
_refine_ls_weighting_details 'calc w=1/[\s^2^(Fo^2^)+(0.0987P)^2^+0.0000P] where P=(Fo^2^+2Fc^2^)/3'
_refine_ls_weighting_scheme calc
_refine_ls_wR_factor_gt 0.1627
_refine_ls_wR_factor_ref 0.2282
_reflns_number_gt 1260
_reflns_number_total 3021
_reflns_threshold_expression >2sigma(I)
_cod_data_source_file ic048759psi20040903_095344_2.cif
_cod_data_source_block 311141
_cod_depositor_comments
;
The following automatic conversions were performed:
'_symmetry_cell_setting' value 'Triclinic' changed to 'triclinic'
according to '/home/saulius/struct/CIF-dictionaries/cif_core.dic'
dictionary named 'cif_core.dic' version 2.4.1 from 2010-06-29.

Automatic conversion script
Id: cif_fix_enum 1527 2010-12-29 10:47:43Z saulius 
;
_cod_database_code 4308752

loop_
_symmetry_equiv_pos_as_xyz
'x, y, z'
'-x, -y, -z'

loop_
_atom_site_label
_atom_site_type_symbol
_atom_site_fract_x
_atom_site_fract_y
_atom_site_fract_z
_atom_site_U_iso_or_equiv
_atom_site_adp_type
_atom_site_occupancy
_atom_site_symmetry_multiplicity
_atom_site_calc_flag
_atom_site_refinement_flags
_atom_site_disorder_assembly
_atom_site_disorder_group
C1 C 0.6708(17) 0.7433(16) -0.0795(16) 0.045(3) Uani 1 1 d U . .
C2 C 0.7687(14) 0.5929(12) -0.1175(14) 0.046(3) Uani 1 1 d DU . .
C3 C 0.9390(14) 0.5309(13) -0.1442(14) 0.056(3) Uani 1 1 d DU . .
H3 H 0.9921 0.5807 -0.1336 0.068 Uiso 1 1 calc R . .
C4 C 1.0287(15) 0.3964(14) -0.1862(15) 0.070(4) Uani 1 1 d DU . .
H4 H 1.1428 0.3549 -0.2035 0.084 Uiso 1 1 calc R . .
C5 C 0.9520(16) 0.3221(14) -0.2029(17) 0.070(4) Uani 1 1 d DU . .
H5 H 1.0138 0.2316 -0.2332 0.083 Uiso 1 1 calc R . .
C6 C 0.7834(15) 0.3826(14) -0.1745(16) 0.059(3) Uani 1 1 d DU . .
H6 H 0.7309 0.3317 -0.1843 0.070 Uiso 1 1 calc R . .
C7 C 0.6909(15) 0.5174(13) -0.1317(16) 0.053(3) Uani 1 1 d DU . .
H7 H 0.5765 0.5574 -0.1125 0.064 Uiso 1 1 calc R . .
C8 C 0.4512(19) 0.8697(17) 0.2564(17) 0.053(3) Uani 1 1 d U . .
C9 C 0.4287(18) 0.7889(16) 0.3979(14) 0.068(3) Uani 1 1 d DU . .
C10 C 0.5230(17) 0.7825(16) 0.4694(16) 0.088(4) Uani 1 1 d DU . .
H10 H 0.6012 0.8261 0.4277 0.106 Uiso 1 1 calc R . .
C11 C 0.499(2) 0.7103(18) 0.6037(16) 0.096(5) Uani 1 1 d DU . .
H11 H 0.5611 0.7071 0.6526 0.115 Uiso 1 1 calc R . .
C12 C 0.386(2) 0.644(2) 0.6655(16) 0.100(5) Uani 1 1 d DU . .
H12 H 0.3714 0.5960 0.7559 0.119 Uiso 1 1 calc R . .
C13 C 0.295(2) 0.646(2) 0.5948(17) 0.090(4) Uani 1 1 d DU . .
H13 H 0.2211 0.5978 0.6357 0.109 Uiso 1 1 calc R . .
C14 C 0.313(2) 0.7226(19) 0.4611(16) 0.085(4) Uani 1 1 d DU . .
H14 H 0.2479 0.7290 0.4142 0.102 Uiso 1 1 calc R . .
C15 C 1.0002(17) 0.9367(15) -0.0900(15) 0.039(3) Uani 1 1 d DU . .
H15 H 1.0068 0.8908 -0.1545 0.047 Uiso 1 1 calc R . .
C16 C 0.8584(18) 1.0662(15) 0.0846(15) 0.044(3) Uani 1 1 d DU . .
H16 H 0.7577 1.1146 0.1471 0.053 Uiso 1 1 calc R . .
C1S C 0.862(4) 0.841(4) 0.535(3) 0.177(12) Uani 1 1 d U . .
N1 N 0.8552(14) 1.0043(14) -0.0044(13) 0.039(3) Uani 1 1 d DU . .
O1 O 0.7480(10) 0.8049(10) -0.0637(10) 0.042(2) Uani 1 1 d U . .
O2 O 0.5165(11) 0.7970(10) -0.0592(10) 0.044(2) Uani 1 1 d U . .
O3 O 0.5763(12) 0.9049(10) 0.1966(10) 0.047(2) Uani 1 1 d U . .
O4 O 0.3456(11) 0.8925(10) 0.2013(10) 0.046(2) Uani 1 1 d U . .
Rh1 Rh 0.62316(17) 1.00462(15) -0.00203(16) 0.0370(4) Uani 1 1 d U . .

loop_
_atom_site_aniso_label
_atom_site_aniso_U_11
_atom_site_aniso_U_22
_atom_site_aniso_U_33
_atom_site_aniso_U_23
_atom_site_aniso_U_13
_atom_site_aniso_U_12
C1 0.037(5) 0.050(5) 0.054(5) -0.007(4) -0.016(4) -0.022(4)
C2 0.044(5) 0.046(5) 0.055(5) -0.005(4) -0.018(4) -0.022(4)
C3 0.054(6) 0.055(6) 0.064(6) -0.009(5) -0.023(5) -0.021(5)
C4 0.068(6) 0.060(6) 0.071(6) -0.005(5) -0.022(5) -0.019(5)
C5 0.075(6) 0.053(6) 0.071(6) -0.006(5) -0.018(5) -0.024(5)
C6 0.068(6) 0.049(5) 0.066(6) -0.008(5) -0.019(5) -0.031(5)
C7 0.058(5) 0.048(5) 0.059(6) -0.007(5) -0.017(5) -0.027(4)
C8 0.051(5) 0.061(5) 0.052(5) -0.005(4) -0.020(4) -0.025(4)
C9 0.070(5) 0.074(5) 0.066(6) -0.008(5) -0.024(5) -0.034(4)
C10 0.086(6) 0.093(6) 0.077(7) -0.004(6) -0.029(5) -0.030(5)
C11 0.094(7) 0.102(7) 0.086(7) -0.004(6) -0.035(5) -0.033(5)
C12 0.098(7) 0.101(7) 0.089(7) 0.000(6) -0.031(5) -0.038(5)
C13 0.096(6) 0.092(6) 0.088(7) -0.003(6) -0.026(5) -0.049(5)
C14 0.090(6) 0.087(6) 0.081(6) -0.006(5) -0.026(5) -0.042(5)
C15 0.044(6) 0.042(6) 0.045(6) -0.013(5) -0.016(5) -0.021(5)
C16 0.037(6) 0.049(6) 0.049(7) -0.005(5) -0.015(5) -0.018(5)
C1S 0.180(15) 0.177(15) 0.172(15) -0.032(9) -0.058(10) -0.061(9)
N1 0.034(5) 0.051(5) 0.045(5) -0.008(4) -0.017(4) -0.022(4)
O1 0.029(4) 0.052(5) 0.054(5) -0.007(4) -0.018(4) -0.021(4)
O2 0.030(4) 0.050(5) 0.060(5) -0.011(4) -0.014(4) -0.021(4)
O3 0.040(5) 0.056(5) 0.050(5) -0.007(4) -0.021(4) -0.018(4)
O4 0.043(5) 0.055(5) 0.047(5) 0.006(4) -0.021(4) -0.029(4)
Rh1 0.0264(6) 0.0421(7) 0.0561(9) -0.0031(6) -0.0204(5) -0.0205(5)

loop_
_atom_type_symbol
_atom_type_description
_atom_type_scat_dispersion_real
_atom_type_scat_dispersion_imag
_atom_type_scat_source
C C 0.0033 0.0016 'International Tables Vol C Tables 4.2.6.8 and 6.1.1.4'
N N 0.0061 0.0033 'International Tables Vol C Tables 4.2.6.8 and 6.1.1.4'
O O 0.0106 0.0060 'International Tables Vol C Tables 4.2.6.8 and 6.1.1.4'
Rh Rh -1.1178 0.9187 'International Tables Vol C Tables 4.2.6.8 and 6.1.1.4'
H H 0.0000 0.0000 'International Tables Vol C Tables 4.2.6.8 and 6.1.1.4'

loop_
_geom_angle_atom_site_label_1
_geom_angle_atom_site_label_2
_geom_angle_atom_site_label_3
_geom_angle
_geom_angle_site_symmetry_1
_geom_angle_site_symmetry_3
_geom_angle_publ_flag
O1 C1 O2 124.7(13) . . ?
O1 C1 C2 116.9(12) . . ?
O2 C1 C2 118.3(11) . . ?
C7 C2 C3 119.6(8) . . ?
C7 C2 C1 119.9(10) . . ?
C3 C2 C1 120.4(10) . . ?
C4 C3 C2 119.9(8) . . ?
C3 C4 C5 120.6(9) . . ?
C6 C5 C4 119.4(9) . . ?
C5 C6 C7 120.9(8) . . ?
C6 C7 C2 119.5(8) . . ?
O3 C8 O4 124.8(15) . . ?
O3 C8 C9 118.0(13) . . ?
O4 C8 C9 117.0(14) . . ?
C14 C9 C10 119.7(9) . . ?
C14 C9 C8 121.4(12) . . ?
C10 C9 C8 118.8(12) . . ?
C11 C10 C9 119.3(9) . . ?
C12 C11 C10 120.8(9) . . ?
C11 C12 C13 120.5(9) . . ?
C12 C13 C14 119.3(9) . . ?
C9 C14 C13 120.3(9) . . ?
N1 C15 C16 120.1(11) . 2_775 ?
N1 C16 C15 124.3(12) . 2_775 ?
C15 N1 C16 115.6(12) . . ?
C15 N1 Rh1 121.8(9) . . ?
C16 N1 Rh1 122.6(10) . . ?
C1 O1 Rh1 119.8(9) . . ?
C1 O2 Rh1 119.9(8) . 2_675 ?
C8 O3 Rh1 120.2(10) . . ?
C8 O4 Rh1 118.8(10) . 2_675 ?
O2 Rh1 O3 90.6(4) 2_675 . ?
O2 Rh1 O1 175.7(3) 2_675 . ?
O3 Rh1 O1 89.4(4) . . ?
O2 Rh1 O4 88.4(4) 2_675 2_675 ?
O3 Rh1 O4 176.1(4) . 2_675 ?
O1 Rh1 O4 91.3(4) . 2_675 ?
O2 Rh1 N1 93.8(4) 2_675 . ?
O3 Rh1 N1 90.9(4) . . ?
O1 Rh1 N1 90.4(4) . . ?
O4 Rh1 N1 93.0(4) 2_675 . ?
O2 Rh1 Rh1 88.0(2) 2_675 2_675 ?
O3 Rh1 Rh1 88.1(3) . 2_675 ?
O1 Rh1 Rh1 87.7(2) . 2_675 ?
O4 Rh1 Rh1 88.0(2) 2_675 2_675 ?
N1 Rh1 Rh1 177.9(4) . 2_675 ?

loop_
_geom_bond_atom_site_label_1
_geom_bond_atom_site_label_2
_geom_bond_distance
_geom_bond_site_symmetry_2
_geom_bond_publ_flag
C1 O1 1.260(14) . ?
C1 O2 1.264(15) . ?
C1 C2 1.493(17) . ?
C2 C7 1.377(11) . ?
C2 C3 1.387(11) . ?
C3 C4 1.368(11) . ?
C4 C5 1.372(12) . ?
C5 C6 1.371(12) . ?
C6 C7 1.375(11) . ?
C8 O3 1.258(17) . ?
C8 O4 1.282(15) . ?
C8 C9 1.475(19) . ?
C9 C14 1.386(13) . ?
C9 C10 1.388(13) . ?
C10 C11 1.386(13) . ?
C11 C12 1.373(13) . ?
C12 C13 1.373(13) . ?
C13 C14 1.396(13) . ?
C15 N1 1.312(13) . ?
C15 C16 1.367(17) 2_775 ?
C16 N1 1.334(13) . ?
C16 C15 1.367(17) 2_775 ?
N1 Rh1 2.211(11) . ?
O1 Rh1 2.028(9) . ?
O2 Rh1 2.017(9) 2_675 ?
O3 Rh1 2.028(10) . ?
O4 Rh1 2.046(10) 2_675 ?
Rh1 O2 2.017(9) 2_675 ?
Rh1 O4 2.046(10) 2_675 ?
Rh1 Rh1 2.387(3) 2_675 ?

loop_
_geom_torsion_atom_site_label_1
_geom_torsion_atom_site_label_2
_geom_torsion_atom_site_label_3
_geom_torsion_atom_site_label_4
_geom_torsion
_geom_torsion_site_symmetry_1
_geom_torsion_site_symmetry_2
_geom_torsion_site_symmetry_3
_geom_torsion_site_symmetry_4
_geom_torsion_publ_flag
O1 C1 C2 C7 177.8(13) . . . . ?
O2 C1 C2 C7 1(2) . . . . ?
O1 C1 C2 C3 -4.9(19) . . . . ?
O2 C1 C2 C3 178.3(12) . . . . ?
C7 C2 C3 C4 0.8(14) . . . . ?
C1 C2 C3 C4 -176.5(13) . . . . ?
C2 C3 C4 C5 0.3(16) . . . . ?
C3 C4 C5 C6 -1(2) . . . . ?
C4 C5 C6 C7 1(2) . . . . ?
C5 C6 C7 C2 0(2) . . . . ?
C3 C2 C7 C6 -1(2) . . . . ?
C1 C2 C7 C6 176.2(13) . . . . ?
O3 C8 C9 C14 -167.7(14) . . . . ?
O4 C8 C9 C14 9(2) . . . . ?
O3 C8 C9 C10 14(2) . . . . ?
O4 C8 C9 C10 -169.7(12) . . . . ?
C14 C9 C10 C11 -0.4(15) . . . . ?
C8 C9 C10 C11 178.2(15) . . . . ?
C9 C10 C11 C12 1.1(17) . . . . ?
C10 C11 C12 C13 0(3) . . . . ?
C11 C12 C13 C14 -2(3) . . . . ?
C10 C9 C14 C13 -2(2) . . . . ?
C8 C9 C14 C13 179.8(16) . . . . ?
C12 C13 C14 C9 3(3) . . . . ?
C16 C15 N1 C16 0(2) 2_775 . . . ?
C16 C15 N1 Rh1 -177.3(10) 2_775 . . . ?
C15 C16 N1 C15 0(2) 2_775 . . . ?
C15 C16 N1 Rh1 177.3(11) 2_775 . . . ?
O2 C1 O1 Rh1 0(2) . . . . ?
C2 C1 O1 Rh1 -176.7(9) . . . . ?
O1 C1 O2 Rh1 0(2) . . . 2_675 ?
C2 C1 O2 Rh1 176.8(9) . . . 2_675 ?
O4 C8 O3 Rh1 0(2) . . . . ?
C9 C8 O3 Rh1 176.1(10) . . . . ?
O3 C8 O4 Rh1 -1(2) . . . 2_675 ?
C9 C8 O4 Rh1 -177.1(10) . . . 2_675 ?
C8 O3 Rh1 O2 88.8(11) . . . 2_675 ?
C8 O3 Rh1 O1 -86.9(11) . . . . ?
C8 O3 Rh1 O4 13(7) . . . 2_675 ?
C8 O3 Rh1 N1 -177.3(11) . . . . ?
C8 O3 Rh1 Rh1 0.8(11) . . . 2_675 ?
C1 O1 Rh1 O2 -2(6) . . . 2_675 ?
C1 O1 Rh1 O3 88.1(11) . . . . ?
C1 O1 Rh1 O4 -88.0(11) . . . 2_675 ?
C1 O1 Rh1 N1 179.0(11) . . . . ?
C1 O1 Rh1 Rh1 0.0(10) . . . 2_675 ?
C15 N1 Rh1 O2 -149.4(12) . . . 2_675 ?
C16 N1 Rh1 O2 33.8(13) . . . 2_675 ?
C15 N1 Rh1 O3 119.9(12) . . . . ?
C16 N1 Rh1 O3 -56.9(13) . . . . ?
C15 N1 Rh1 O1 30.5(13) . . . . ?
C16 N1 Rh1 O1 -146.3(12) . . . . ?
C15 N1 Rh1 O4 -60.8(13) . . . 2_675 ?
C16 N1 Rh1 O4 122.4(12) . . . 2_675 ?
C15 N1 Rh1 Rh1 58(11) . . . 2_675 ?
C16 N1 Rh1 Rh1 -119(10) . . . 2_675 ?
